data_8100824
loop_
_publ_author_name
'Jemetio Feudjio, Jean-Paul'
'Doert, Thomas'
'B\"ottcher, Peter'

_publ_section_title
;
Refinement of the crystal structure of five ternary arsenides, YCuAs~2~, 
TbCuAs~2~, DyCuAs~2~, ErCuAs~2~ and TmCuAs~2~
;
_journal_issue 4
_journal_name_full 'Zeitschrift f\"ur Kristallographie - New Crystal Structures'
_journal_page_first 455
_journal_page_last 457
_journal_volume 217
_journal_year 2002
_chemical_formula_sum 'As2 Cu Y'
_chemical_formula_weight 302.29
_chemical_name_common 'yttrium copper diarsenide'
_space_group_IT_number 129
_symmetry_cell_setting tetragonal
_symmetry_space_group_name_Hall '-P 4a 2a'
_symmetry_space_group_name_H-M 'P 4/n m m :2'
_cell_angle_alpha 90.00
_cell_angle_beta 90.00
_cell_angle_gamma 90.00
_cell_formula_units_Z 2
_cell_length_a 3.8880(10)
_cell_length_b 3.8880(10)
_cell_length_c 9.881(2)
_cell_measurement_temperature 293(2)
_cell_volume 149.37(6)
_diffrn_ambient_temperature 293(2)
_exptl_crystal_density_diffrn 6.721
_cod_original_sg_symbol_H-M 'P 4/n m m'
_cod_database_code 8100824

loop_
_symmetry_equiv_pos_as_xyz
'x, y, z'
'-x+1/2, -y+1/2, z'
'-y+1/2, x, z'
'y, -x+1/2, z'
'-x, y+1/2, -z'
'x+1/2, -y, -z'
'y+1/2, x+1/2, -z'
'-y, -x, -z'
'-x, -y, -z'
'x-1/2, y-1/2, -z'
'y-1/2, -x, -z'
'-y, x-1/2, -z'
'x, -y-1/2, z'
'-x-1/2, y, z'
'-y-1/2, -x-1/2, z'
'y, x, z'

loop_
_atom_site_label
_atom_site_type_symbol
_atom_site_fract_x
_atom_site_fract_y
_atom_site_fract_z
_atom_site_U_iso_or_equiv
_atom_site_adp_type
_atom_site_occupancy
_atom_site_symmetry_multiplicity
_atom_site_Wyckoff_symbol
_atom_site_calc_flag
_atom_site_refinement_flags
_atom_site_disorder_assembly
_atom_site_disorder_group
Y Y 0.2500 0.2500 0.23757(17) 0.0085(4) Uani 1 2 c d S . .
As1 As -0.2500 0.2500 0.0000 0.0128(5) Uani 1 2 a d S . .
As2 As -0.2500 -0.2500 0.33914(18) 0.0083(5) Uani 1 2 c d S . .
Cu Cu -0.2500 0.2500 0.5000 0.0116(5) Uani 1 2 b d S . .

loop_
_atom_site_aniso_label
_atom_site_aniso_U_11
_atom_site_aniso_U_22
_atom_site_aniso_U_33
_atom_site_aniso_U_23
_atom_site_aniso_U_13
_atom_site_aniso_U_12
Y 0.0072(6) 0.0072(6) 0.0111(9) 0.000 0.000 0.000
As1 0.0148(6) 0.0148(6) 0.0087(9) 0.000 0.000 0.000
As2 0.0076(5) 0.0076(5) 0.0096(10) 0.000 0.000 0.000
Cu 0.0110(6) 0.0110(6) 0.0126(11) 0.000 0.000 0.000

loop_
_geom_bond_atom_site_label_1
_geom_bond_atom_site_label_2
_geom_bond_distance
_geom_bond_site_symmetry_2
_geom_bond_publ_flag
Y As2 2.9267(11) 1_665 ?
Y As2 2.9267(11) . ?
Y As2 2.9267(11) 1_565 ?
Y As2 2.9267(11) 1_655 ?
Y As1 3.0479(14) . ?
Y As1 3.0479(14) 9 ?
Y As1 3.0479(14) 9_565 ?
Y As1 3.0479(14) 1_655 ?
Y Cu 3.2409(14) 9_566 ?
Y Cu 3.2409(14) 1_655 ?
Y Cu 3.2409(14) 9_556 ?
Y Cu 3.2409(14) . ?
As1 As1 2.7492(7) 9_565 ?
As1 As1 2.7492(7) 9_455 ?
As1 As1 2.7492(7) 9_465 ?
As1 As1 2.7492(7) 9 ?
As1 Y 3.0479(14) 9 ?
As1 Y 3.0479(14) 1_455 ?
As1 Y 3.0479(14) 9_565 ?
As2 Cu 2.5111(12) 9_556 ?
As2 Cu 2.5111(12) . ?
As2 Cu 2.5111(12) 9_456 ?
As2 Cu 2.5111(12) 1_545 ?
As2 Y 2.9267(11) 1_445 ?
As2 Y 2.9267(11) 1_545 ?
As2 Y 2.9267(11) 1_455 ?
Cu As2 2.5111(12) 9_556 ?
Cu As2 2.5111(12) 9_456 ?
Cu As2 2.5111(12) 1_565 ?
Cu Cu 2.7492(7) 9_566 ?
Cu Cu 2.7492(7) 9_456 ?
Cu Cu 2.7492(7) 9_466 ?
Cu Cu 2.7492(7) 9_556 ?
Cu Y 3.2409(14) 9_566 ?
Cu Y 3.2409(14) 1_455 ?
Cu Y 3.2409(14) 9_556 ?
